data_7217034
loop_
_publ_author_name
'Rajesh Goud, N.'
'Khan, Ronaq Ali'
'Nangia, Ashwini'

_publ_section_title
;
 Modulating the solubility of sulfacetamide by means of cocrystals
;
_journal_issue 26
_journal_name_full CrystEngComm
_journal_page_first 5859
_journal_paper_doi 10.1039/c4ce00103f
_journal_volume 16
_journal_year 2014
_chemical_formula_moiety 'C8 H10 N2 O3 S, C8 H10 N4 O2'
_chemical_formula_sum 'C16 H20 N6 O5 S'
_chemical_formula_weight 408.44
_chemical_melting_point 454
_chemical_name_common SulfacetamideCaffeinecocrystal
_chemical_name_systematic N-4-aminophenylsulfonylacetamide3,7-Dihydro-1,3,7-trimethyl-1H-purine-2,6-dione
_space_group_IT_number 14
_symmetry_cell_setting monoclinic
_symmetry_space_group_name_Hall '-P 2ybc'
_symmetry_space_group_name_H-M 'P 1 21/c 1'
_atom_sites_solution_hydrogens geom
_atom_sites_solution_primary direct
_atom_sites_solution_secondary difmap
_audit_creation_method SHELXL-97
_cell_angle_alpha 90.00
_cell_angle_beta 107.6790(10)
_cell_angle_gamma 90.00
_cell_formula_units_Z 4
_cell_length_a 7.1821(6)
_cell_length_b 30.430(3)
_cell_length_c 8.8188(7)
_cell_measurement_reflns_used 9378
_cell_measurement_temperature 100(2)
_cell_measurement_theta_max 25.89
_cell_measurement_theta_min 2.51
_cell_volume 1836.3(3)
_computing_cell_refinement 'Bruker SMART'
_computing_data_collection 'Bruker SMART'
_computing_data_reduction 'Bruker SAINT'
_computing_molecular_graphics 'Bruker SHELXTL'
_computing_publication_material 'Bruker SHELXTL'
_computing_structure_refinement 'SHELXL-97 (Sheldrick, 1997)'
_computing_structure_solution 'SHELXS-97 (Sheldrick, 1990)'
_diffrn_ambient_temperature 100(2)
_diffrn_measured_fraction_theta_full 0.996
_diffrn_measured_fraction_theta_max 0.996
_diffrn_measurement_device_type 'CCD area detector'
_diffrn_measurement_method 'phi and omega scans'
_diffrn_radiation_monochromator graphite
_diffrn_radiation_source 'fine-focus sealed tube'
_diffrn_radiation_type MoK\a
_diffrn_radiation_wavelength 0.71073
_diffrn_reflns_av_R_equivalents 0.0311
_diffrn_reflns_av_sigmaI/netI 0.0211
_diffrn_reflns_limit_h_max 8
_diffrn_reflns_limit_h_min -8
_diffrn_reflns_limit_k_max 37
_diffrn_reflns_limit_k_min -37
_diffrn_reflns_limit_l_max 10
_diffrn_reflns_limit_l_min -10
_diffrn_reflns_number 18761
_diffrn_reflns_theta_full 25.97
_diffrn_reflns_theta_max 25.97
_diffrn_reflns_theta_min 1.34
_exptl_absorpt_coefficient_mu 0.220
_exptl_absorpt_correction_T_max 0.9492
_exptl_absorpt_correction_T_min 0.9019
_exptl_absorpt_correction_type multi-scan
_exptl_absorpt_process_details Sadabs
_exptl_crystal_colour Colorless
_exptl_crystal_density_diffrn 1.477
_exptl_crystal_density_method 'not measured'
_exptl_crystal_description Plate
_exptl_crystal_F_000 856
_exptl_crystal_size_max 0.48
_exptl_crystal_size_mid 0.36
_exptl_crystal_size_min 0.24
_refine_diff_density_max 0.820
_refine_diff_density_min -0.282
_refine_diff_density_rms 0.059
_refine_ls_extinction_method none
_refine_ls_goodness_of_fit_ref 1.074
_refine_ls_hydrogen_treatment mixed
_refine_ls_matrix_type full
_refine_ls_number_parameters 269
_refine_ls_number_reflns 3579
_refine_ls_number_restraints 0
_refine_ls_restrained_S_all 1.074
_refine_ls_R_factor_all 0.0464
_refine_ls_R_factor_gt 0.0436
_refine_ls_shift/su_max 0.001
_refine_ls_shift/su_mean 0.000
_refine_ls_structure_factor_coef Fsqd
_refine_ls_weighting_details 'calc w=1/[\s^2^(Fo^2^)+(0.0535P)^2^+1.8955P] where P=(Fo^2^+2Fc^2^)/3'
_refine_ls_weighting_scheme calc
_refine_ls_wR_factor_gt 0.1138
_refine_ls_wR_factor_ref 0.1158
_reflns_number_gt 3358
_reflns_number_total 3579
_reflns_threshold_expression >2sigma(I)
_cod_data_source_file c4ce00103f2.cif
_cod_data_source_block SACT-CAF
_cod_depositor_comments
;
The following automatic conversions were performed:

'_symmetry_cell_setting' value 'Monoclinic' changed to 'monoclinic'
according to
/usr/data/users/saulius/crontab/automatic-downloads/current/RSC/lib/dictionaries/cif_core.dic
dictionary named 'cif_core.dic' version 2.4.2 from
2011-04-26.

'_exptl_absorpt_correction_type' value 'Multi-Scan'
changed to 'multi-scan' according to
/usr/data/users/saulius/crontab/automatic-downloads/current/RSC/lib/dictionaries/cif_core.dic
dictionary named 'cif_core.dic' version 2.4.2 from 2011-04-26.

Automatic conversion script
Id: cif_fix_values 2281 2013-09-26 08:29:07Z andrius 
;
_cod_original_sg_symbol_H-M 'P2(1)/c  '
_cod_database_code 7217034

loop_
_symmetry_equiv_pos_as_xyz
'x, y, z'
'-x, y+1/2, -z+1/2'
'-x, -y, -z'
'x, -y-1/2, z-1/2'

loop_
_atom_site_label
_atom_site_type_symbol
_atom_site_fract_x
_atom_site_fract_y
_atom_site_fract_z
_atom_site_U_iso_or_equiv
_atom_site_adp_type
_atom_site_occupancy
_atom_site_symmetry_multiplicity
_atom_site_calc_flag
_atom_site_refinement_flags
S1 S 0.37238(7) 0.682860(16) -0.12590(5) 0.01911(15) Uani 1 1 d .
O1 O 0.4326(2) 0.65081(5) -0.22159(16) 0.0258(3) Uani 1 1 d .
O2 O 0.4685(2) 0.72444(5) -0.09759(17) 0.0256(3) Uani 1 1 d .
O3 O 0.0776(2) 0.74250(5) -0.06013(17) 0.0274(3) Uani 1 1 d .
C2 C 0.4072(3) 0.68455(6) 0.1898(2) 0.0191(4) Uani 1 1 d .
H2 H 0.4197 0.7155 0.1838 0.023 Uiso 1 1 calc R
C4 C 0.3911(3) 0.61933(6) 0.3421(2) 0.0194(4) Uani 1 1 d .
N1 N 0.1387(2) 0.69021(6) -0.2222(2) 0.0210(4) Uani 1 1 d .
N2 N 0.4009(3) 0.59946(7) 0.4825(2) 0.0255(4) Uani 1 1 d .
C6 C 0.3608(3) 0.61333(6) 0.0623(2) 0.0207(4) Uani 1 1 d .
H6 H 0.3448 0.5958 -0.0301 0.025 Uiso 1 1 calc R
C5 C 0.3628(3) 0.59393(6) 0.2039(2) 0.0212(4) Uani 1 1 d .
H5 H 0.3448 0.5631 0.2081 0.025 Uiso 1 1 calc R
C1 C 0.3826(3) 0.65879(6) 0.0550(2) 0.0182(4) Uani 1 1 d .
C8 C -0.1836(3) 0.72225(7) -0.2924(3) 0.0277(5) Uani 1 1 d .
H8A H -0.2664 0.7398 -0.2453 0.041 Uiso 1 1 calc R
H8B H -0.2367 0.6924 -0.3135 0.041 Uiso 1 1 calc R
H8C H -0.1807 0.7358 -0.3924 0.041 Uiso 1 1 calc R
C7 C 0.0201(3) 0.72025(6) -0.1790(2) 0.0211(4) Uani 1 1 d .
C3 C 0.4135(3) 0.66508(6) 0.3321(2) 0.0204(4) Uani 1 1 d .
H3 H 0.4332 0.6827 0.4246 0.024 Uiso 1 1 calc R
O5 O 0.2574(2) 0.50840(5) 0.43987(18) 0.0303(4) Uani 1 1 d .
N4 N 0.1395(2) 0.43948(6) 0.4441(2) 0.0229(4) Uani 1 1 d .
O4 O 0.2522(2) 0.45493(5) 0.92528(18) 0.0327(4) Uani 1 1 d .
N3 N 0.2541(2) 0.48129(5) 0.6801(2) 0.0227(4) Uani 1 1 d .
C12 C 0.1415(3) 0.40984(7) 0.6962(2) 0.0228(4) Uani 1 1 d .
N6 N 0.1009(2) 0.36981(6) 0.7517(2) 0.0245(4) Uani 1 1 d .
C10 C 0.2193(3) 0.47812(7) 0.5160(2) 0.0231(4) Uani 1 1 d .
N5 N 0.0445(3) 0.36461(6) 0.4863(2) 0.0286(4) Uani 1 1 d .
C11 C 0.1078(3) 0.40533(6) 0.5363(3) 0.0229(4) Uani 1 1 d .
C9 C 0.2171(3) 0.44879(7) 0.7812(3) 0.0240(4) Uani 1 1 d .
C16 C 0.1190(3) 0.43261(8) 0.2760(3) 0.0322(5) Uani 1 1 d .
H16A H 0.0934 0.4608 0.2198 0.048 Uiso 1 1 calc R
H16B H 0.0100 0.4125 0.2297 0.048 Uiso 1 1 calc R
H16C H 0.2399 0.4199 0.2655 0.048 Uiso 1 1 calc R
C13 C 0.0421(3) 0.34364(7) 0.6216(3) 0.0292(5) Uani 1 1 d .
H13 H 0.0034 0.3139 0.6246 0.035 Uiso 1 1 calc R
C15 C 0.3540(3) 0.52151(7) 0.7540(3) 0.0314(5) Uani 1 1 d .
H15A H 0.4803 0.5238 0.7336 0.047 Uiso 1 1 calc R
H15B H 0.3749 0.5205 0.8691 0.047 Uiso 1 1 calc R
H15C H 0.2734 0.5471 0.7088 0.047 Uiso 1 1 calc R
C14 C 0.1132(3) 0.35652(8) 0.9134(3) 0.0329(5) Uani 1 1 d .
H14A H 0.0011 0.3684 0.9414 0.049 Uiso 1 1 calc R
H14B H 0.2345 0.3679 0.9877 0.049 Uiso 1 1 calc R
H14C H 0.1123 0.3244 0.9198 0.049 Uiso 1 1 calc R
H2A H 0.399(3) 0.6147(8) 0.558(3) 0.020(6) Uiso 1 1 d .
H1 H 0.097(3) 0.6750(8) -0.287(3) 0.019(6) Uiso 1 1 d .
H2B H 0.366(4) 0.5716(9) 0.482(3) 0.031(6) Uiso 1 1 d .

loop_
_atom_site_aniso_label
_atom_site_aniso_U_11
_atom_site_aniso_U_22
_atom_site_aniso_U_33
_atom_site_aniso_U_23
_atom_site_aniso_U_13
_atom_site_aniso_U_12
S1 0.0178(2) 0.0230(3) 0.0159(2) 0.00022(17) 0.00409(18) 0.00166(17)
O1 0.0246(7) 0.0341(8) 0.0186(7) -0.0013(6) 0.0067(6) 0.0074(6)
O2 0.0243(7) 0.0292(8) 0.0221(7) 0.0026(6) 0.0054(6) -0.0046(6)
O3 0.0317(8) 0.0255(8) 0.0231(7) -0.0035(6) 0.0054(6) 0.0064(6)
C2 0.0160(9) 0.0192(9) 0.0209(9) -0.0015(7) 0.0040(7) -0.0008(7)
C4 0.0138(8) 0.0237(10) 0.0203(9) 0.0010(7) 0.0046(7) 0.0030(7)
N1 0.0201(8) 0.0228(9) 0.0167(8) -0.0047(7) 0.0006(7) 0.0025(7)
N2 0.0345(10) 0.0237(10) 0.0193(9) 0.0015(7) 0.0094(7) 0.0018(8)
C6 0.0192(9) 0.0213(10) 0.0199(9) -0.0032(7) 0.0034(7) 0.0031(7)
C5 0.0202(9) 0.0181(9) 0.0241(10) -0.0002(7) 0.0051(8) 0.0030(7)
C1 0.0144(8) 0.0224(9) 0.0165(9) 0.0003(7) 0.0028(7) 0.0013(7)
C8 0.0212(10) 0.0329(12) 0.0277(11) 0.0010(9) 0.0058(8) 0.0060(8)
C7 0.0233(10) 0.0195(9) 0.0205(10) 0.0034(8) 0.0068(8) 0.0027(7)
C3 0.0187(9) 0.0234(10) 0.0185(9) -0.0036(8) 0.0048(7) -0.0001(7)
O5 0.0325(8) 0.0274(8) 0.0291(8) 0.0042(6) 0.0064(6) -0.0016(6)
N4 0.0215(8) 0.0252(9) 0.0198(8) -0.0038(7) 0.0031(7) -0.0006(7)
O4 0.0338(8) 0.0405(9) 0.0230(8) -0.0017(7) 0.0075(6) 0.0017(7)
N3 0.0218(8) 0.0202(8) 0.0232(9) -0.0032(7) 0.0027(7) -0.0011(7)
C12 0.0160(9) 0.0227(10) 0.0279(10) -0.0002(8) 0.0039(8) 0.0008(7)
N6 0.0201(8) 0.0290(9) 0.0247(9) 0.0034(7) 0.0071(7) 0.0025(7)
C10 0.0185(9) 0.0246(10) 0.0244(10) 0.0001(8) 0.0037(8) 0.0023(8)
N5 0.0225(9) 0.0256(9) 0.0345(10) -0.0070(8) 0.0036(7) -0.0009(7)
C11 0.0133(9) 0.0209(10) 0.0324(11) -0.0017(8) 0.0037(8) -0.0001(7)
C9 0.0170(9) 0.0237(10) 0.0300(11) -0.0011(8) 0.0051(8) 0.0034(8)
C16 0.0314(12) 0.0421(13) 0.0213(11) -0.0048(9) 0.0052(9) -0.0025(10)
C13 0.0257(11) 0.0267(11) 0.0335(12) -0.0022(9) 0.0063(9) -0.0028(8)
C15 0.0369(12) 0.0207(10) 0.0295(11) -0.0045(9) -0.0003(9) -0.0037(9)
C14 0.0296(12) 0.0393(13) 0.0300(12) 0.0059(10) 0.0093(9) 0.0007(9)

loop_
_atom_type_symbol
_atom_type_description
_atom_type_scat_dispersion_real
_atom_type_scat_dispersion_imag
_atom_type_scat_source
C C 0.0033 0.0016 'International Tables Vol C Tables 4.2.6.8 and 6.1.1.4'
H H 0.0000 0.0000 'International Tables Vol C Tables 4.2.6.8 and 6.1.1.4'
N N 0.0061 0.0033 'International Tables Vol C Tables 4.2.6.8 and 6.1.1.4'
O O 0.0106 0.0060 'International Tables Vol C Tables 4.2.6.8 and 6.1.1.4'
S S 0.1246 0.1234 'International Tables Vol C Tables 4.2.6.8 and 6.1.1.4'

loop_
_geom_angle_atom_site_label_1
_geom_angle_atom_site_label_2
_geom_angle_atom_site_label_3
_geom_angle
O2 S1 O1 119.20(9)
O2 S1 N1 109.41(9)
O1 S1 N1 103.30(9)
O2 S1 C1 109.28(9)
O1 S1 C1 108.45(9)
N1 S1 C1 106.41(9)
C3 C2 C1 119.85(18)
C3 C2 H2 120.1
C1 C2 H2 120.1
N2 C4 C5 119.93(18)
N2 C4 C3 121.40(18)
C5 C4 C3 118.65(18)
C7 N1 S1 124.35(15)
C7 N1 H1 119.7(18)
S1 N1 H1 115.7(18)
C4 N2 H2A 118.9(17)
C4 N2 H2B 119.2(16)
H2A N2 H2B 118(2)
C5 C6 C1 119.71(18)
C5 C6 H6 120.1
C1 C6 H6 120.1
C6 C5 C4 120.65(18)
C6 C5 H5 119.7
C4 C5 H5 119.7
C2 C1 C6 120.45(18)
C2 C1 S1 120.45(15)
C6 C1 S1 119.08(14)
C7 C8 H8A 109.5
C7 C8 H8B 109.5
H8A C8 H8B 109.5
C7 C8 H8C 109.5
H8A C8 H8C 109.5
H8B C8 H8C 109.5
O3 C7 N1 122.21(18)
O3 C7 C8 124.15(18)
N1 C7 C8 113.64(17)
C2 C3 C4 120.65(18)
C2 C3 H3 119.7
C4 C3 H3 119.7
C10 N4 C11 119.48(17)
C10 N4 C16 119.34(18)
C11 N4 C16 120.44(18)
C10 N3 C9 126.76(17)
C10 N3 C15 115.36(17)
C9 N3 C15 117.68(17)
C11 C12 N6 106.77(18)
C11 C12 C9 123.33(19)
N6 C12 C9 129.8(2)
C13 N6 C12 105.30(17)
C13 N6 C14 125.17(19)
C12 N6 C14 129.52(19)
O5 C10 N4 121.58(19)
O5 C10 N3 121.30(19)
N4 C10 N3 117.12(18)
C11 N5 C13 103.74(18)
N5 C11 C12 111.55(19)
N5 C11 N4 126.82(19)
C12 C11 N4 121.62(18)
O4 C9 N3 121.79(19)
O4 C9 C12 126.6(2)
N3 C9 C12 111.55(18)
N4 C16 H16A 109.5
N4 C16 H16B 109.5
H16A C16 H16B 109.5
N4 C16 H16C 109.5
H16A C16 H16C 109.5
H16B C16 H16C 109.5
N6 C13 N5 112.62(19)
N6 C13 H13 123.7
N5 C13 H13 123.7
N3 C15 H15A 109.5
N3 C15 H15B 109.5
H15A C15 H15B 109.5
N3 C15 H15C 109.5
H15A C15 H15C 109.5
H15B C15 H15C 109.5
N6 C14 H14A 109.5
N6 C14 H14B 109.5
H14A C14 H14B 109.5
N6 C14 H14C 109.5
H14A C14 H14C 109.5
H14B C14 H14C 109.5

loop_
_geom_bond_atom_site_label_1
_geom_bond_atom_site_label_2
_geom_bond_distance
S1 O2 1.4266(15)
S1 O1 1.4396(15)
S1 N1 1.6501(17)
S1 C1 1.7369(19)
O3 C7 1.210(2)
C2 C3 1.376(3)
C2 C1 1.390(3)
C2 H2 0.9500
C4 N2 1.360(3)
C4 C5 1.405(3)
C4 C3 1.407(3)
N1 C7 1.380(3)
N1 H1 0.73(2)
N2 H2A 0.82(3)
N2 H2B 0.88(3)
C6 C5 1.377(3)
C6 C1 1.396(3)
C6 H6 0.9500
C5 H5 0.9500
C8 C7 1.502(3)
C8 H8A 0.9800
C8 H8B 0.9800
C8 H8C 0.9800
C3 H3 0.9500
O5 C10 1.219(3)
N4 C10 1.376(3)
N4 C11 1.380(3)
N4 C16 1.460(3)
O4 C9 1.232(3)
N3 C10 1.394(3)
N3 C9 1.410(3)
N3 C15 1.467(3)
C12 C11 1.364(3)
C12 N6 1.377(3)
C12 C9 1.419(3)
N6 C13 1.355(3)
N6 C14 1.459(3)
N5 C11 1.347(3)
N5 C13 1.358(3)
C16 H16A 0.9800
C16 H16B 0.9800
C16 H16C 0.9800
C13 H13 0.9500
C15 H15A 0.9800
C15 H15B 0.9800
C15 H15C 0.9800
C14 H14A 0.9800
C14 H14B 0.9800
C14 H14C 0.9800
